data_1555744
loop_
_publ_author_name
'Antonicelli, Gabriella'
'Gozalvez, Cristian'
'Atxabal, Ainhoa'
'Melle-Franco, Manuel'
'Hueso, Luis E.'
'Mateo-Alonso, Aurelio'

_publ_section_title
;
 K-Conjugated Dibenzoazahexacenes.
;
_journal_issue 18
_journal_name_full 'Organic letters'
_journal_page_first 4694
_journal_page_last 4697
_journal_paper_doi 10.1021/acs.orglett.6b02332
_journal_volume 18
_journal_year 2016
_chemical_compound_source 'synthesis as described'
_chemical_formula_moiety 'C52 H56 N2 Si2'
_chemical_formula_sum 'C52 H56 N2 Si2'
_chemical_formula_weight 765.16
_space_group_crystal_system triclinic
_space_group_IT_number 2
_space_group_name_Hall '-P 1'
_space_group_name_H-M_alt 'P -1'
_symmetry_cell_setting triclinic
_symmetry_Int_Tables_number 2
_symmetry_space_group_name_Hall '-P 1'
_symmetry_space_group_name_H-M 'P -1'
_atom_sites_solution_hydrogens geom
_atom_sites_solution_primary direct
_audit_creation_date 2016-07-27T11:13:42-00:00
_audit_creation_method 'WinGX routine CIF_UPDATE'
_cell_angle_alpha 79.797(5)
_cell_angle_beta 87.838(7)
_cell_angle_gamma 87.209(6)
_cell_formula_units_Z 2
_cell_length_a 7.8003(9)
_cell_length_b 16.2905(9)
_cell_length_c 17.4071(12)
_cell_measurement_reflns_used 2996
_cell_measurement_temperature 150.00(10)
_cell_measurement_theta_max 75.443
_cell_measurement_theta_min 2.712
_cell_measurement_wavelength 1.54184
_cell_volume 2173.4(3)
_computing_cell_refinement 'CrysAlis Pro (Oxford Diffraction Ltd., 2011)'
_computing_data_collection 'CrysAlis Pro (Oxford Diffraction Ltd., 2011)'
_computing_data_reduction 'CrysAlis Pro (Oxford Diffraction Ltd., 2011)'
_computing_molecular_graphics 'Diamond v.3.2f (Crystal Impact GbR, 2008)'
_computing_publication_material 'WinGX publication routines (Farrugia, 1999)'
_computing_structure_refinement 'SHELXL-97 (Sheldrick, 2008)'
_computing_structure_solution 'OLEX2 (Dolomanov et al, 2009)'
_diffrn_ambient_temperature 150.00(10)
_diffrn_detector 'CCD plate'
_diffrn_detector_area_resol_mean 5.2012
_diffrn_detector_type Atlas
_diffrn_measured_fraction_theta_full 0.997
_diffrn_measured_fraction_theta_max 0.996
_diffrn_measurement_details
;
#__ type_ start__ end____ width___ exp.time_
  1 omega  -36.00   62.00   1.0000    6.0000
omega____ theta____ kappa____ phi______ frames
    -       40.2006  -37.0000   60.0000 98

#__ type_ start__ end____ width___ exp.time_
  2 omega   55.00  130.00   1.0000    6.0000
omega____ theta____ kappa____ phi______ frames
    -       40.2006  178.0000   90.0000 75

#__ type_ start__ end____ width___ exp.time_
  3 omega  -39.00   80.00   1.0000    6.0000
omega____ theta____ kappa____ phi______ frames
    -       40.2006  -19.0000  120.0000 119

#__ type_ start__ end____ width___ exp.time_
  4 omega  -69.00   -9.00   1.0000   26.0000
omega____ theta____ kappa____ phi______ frames
    -      -83.0000   30.0000    0.0000 60

#__ type_ start__ end____ width___ exp.time_
  5 omega  -58.00  -21.00   1.0000   26.0000
omega____ theta____ kappa____ phi______ frames
    -      -83.0000  111.0000   30.0000 37

#__ type_ start__ end____ width___ exp.time_
  6 omega  -90.00  -13.00   1.0000   26.0000
omega____ theta____ kappa____ phi______ frames
    -      -83.0000  111.0000 -180.0000 77

#__ type_ start__ end____ width___ exp.time_
  7 omega   36.00   62.00   1.0000   26.0000
omega____ theta____ kappa____ phi______ frames
    -      113.0000  -30.0000  -30.0000 26

#__ type_ start__ end____ width___ exp.time_
  8 omega   40.00   77.00   1.0000   26.0000
omega____ theta____ kappa____ phi______ frames
    -      113.0000  -45.0000  -90.0000 37

#__ type_ start__ end____ width___ exp.time_
  9 omega   88.00  145.00   1.0000   26.0000
omega____ theta____ kappa____ phi______ frames
    -      113.0000   77.0000 -120.0000 57

#__ type_ start__ end____ width___ exp.time_
 10 omega   66.00   94.00   1.0000   26.0000
omega____ theta____ kappa____ phi______ frames
    -      113.0000  -94.0000  -60.0000 28

#__ type_ start__ end____ width___ exp.time_
 11 omega  106.00  133.00   1.0000   26.0000
omega____ theta____ kappa____ phi______ frames
    -      113.0000   45.0000  -30.0000 27

#__ type_ start__ end____ width___ exp.time_
 12 omega   86.00  142.00   1.0000   26.0000
omega____ theta____ kappa____ phi______ frames
    -      113.0000   45.0000 -150.0000 56

#__ type_ start__ end____ width___ exp.time_
 13 omega   47.00   98.00   1.0000   26.0000
omega____ theta____ kappa____ phi______ frames
    -      113.0000  -94.0000    0.0000 51

#__ type_ start__ end____ width___ exp.time_
 14 omega   56.00  121.00   1.0000   26.0000
omega____ theta____ kappa____ phi______ frames
    -      113.0000 -138.0000  -80.0000 65

#__ type_ start__ end____ width___ exp.time_
 15 omega   35.00   69.00   1.0000   26.0000
omega____ theta____ kappa____ phi______ frames
    -      113.0000  -30.0000   60.0000 34

#__ type_ start__ end____ width___ exp.time_
 16 omega   36.00   69.00   1.0000   26.0000
omega____ theta____ kappa____ phi______ frames
    -      113.0000  -30.0000  -60.0000 33

#__ type_ start__ end____ width___ exp.time_
 17 omega   81.00  156.00   1.0000   26.0000
omega____ theta____ kappa____ phi______ frames
    -      113.0000   77.0000   30.0000 75

#__ type_ start__ end____ width___ exp.time_
 18 omega   82.00  151.00   1.0000   26.0000
omega____ theta____ kappa____ phi______ frames
    -      113.0000   30.0000 -180.0000 69

#__ type_ start__ end____ width___ exp.time_
 19 omega   44.00  106.00   1.0000   26.0000
omega____ theta____ kappa____ phi______ frames
    -      113.0000  -94.0000  120.0000 62

#__ type_ start__ end____ width___ exp.time_
 20 omega  101.00  150.00   1.0000   26.0000
omega____ theta____ kappa____ phi______ frames
    -      113.0000   45.0000  -60.0000 49

#__ type_ start__ end____ width___ exp.time_
 21 omega   44.00  114.00   1.0000   26.0000
omega____ theta____ kappa____ phi______ frames
    -      113.0000 -111.0000   90.0000 70

#__ type_ start__ end____ width___ exp.time_
 22 omega   36.00   68.00   1.0000   26.0000
omega____ theta____ kappa____ phi______ frames
    -      113.0000  -30.0000   30.0000 32

#__ type_ start__ end____ width___ exp.time_
 23 omega   35.00  115.00   1.0000   26.0000
omega____ theta____ kappa____ phi______ frames
    -      113.0000 -111.0000  -60.0000 80

#__ type_ start__ end____ width___ exp.time_
 24 omega   56.00   83.00   1.0000   26.0000
omega____ theta____ kappa____ phi______ frames
    -      113.0000  -94.0000 -180.0000 27

#__ type_ start__ end____ width___ exp.time_
 25 omega   67.00  120.00   1.0000   26.0000
omega____ theta____ kappa____ phi______ frames
    -      113.0000  -61.0000   90.0000 53
;
_diffrn_measurement_device '\k-geometry diffractometer'
_diffrn_measurement_device_type 'Agilent SuperNova'
_diffrn_measurement_method '\w scans'
_diffrn_orient_matrix_UB_11 0.1328429
_diffrn_orient_matrix_UB_12 0.0450976
_diffrn_orient_matrix_UB_13 -0.0582761
_diffrn_orient_matrix_UB_21 0.1085599
_diffrn_orient_matrix_UB_22 0.013429
_diffrn_orient_matrix_UB_23 0.0685001
_diffrn_orient_matrix_UB_31 0.0984952
_diffrn_orient_matrix_UB_32 -0.0838782
_diffrn_orient_matrix_UB_33 -0.0022487
_diffrn_radiation_monochromator 'Multilayer optics'
_diffrn_radiation_probe x-ray
_diffrn_radiation_type CuK\a
_diffrn_radiation_wavelength 1.54184
_diffrn_reflns_av_R_equivalents 0.072
_diffrn_reflns_av_unetI/netI 0.1371
_diffrn_reflns_Laue_measured_fraction_full 0.997
_diffrn_reflns_Laue_measured_fraction_max 0.996
_diffrn_reflns_limit_h_max 9
_diffrn_reflns_limit_h_min -9
_diffrn_reflns_limit_k_max 17
_diffrn_reflns_limit_k_min -19
_diffrn_reflns_limit_l_max 21
_diffrn_reflns_limit_l_min -21
_diffrn_reflns_number 15901
_diffrn_reflns_point_group_measured_fraction_max 0.996
_diffrn_reflns_theta_full 67.684
_diffrn_reflns_theta_max 68.996
_diffrn_reflns_theta_min 2.58
_diffrn_source 'SuperNova (Cu) X-ray Source'
_diffrn_source_current 0.8
_diffrn_source_power 0.04
_diffrn_source_voltage 50
_exptl_absorpt_coefficient_mu 1.012
_exptl_absorpt_correction_T_max 1
_exptl_absorpt_correction_T_min 0.56786
_exptl_absorpt_correction_type multi-scan
_exptl_absorpt_process_details
;
        CrysAlisPro, Agilent Technologies,
        Version 1.171.36.28 (release 01-02-2013 CrysAlis171 .NET)
        (compiled Feb  1 2013,16:14:44)
        Empirical absorption correction using spherical harmonics,
 implemented in SCALE3 ABSPACK scaling algorithm.
;
_exptl_crystal_colour red
_exptl_crystal_density_diffrn 1.169
_exptl_crystal_density_method 'not measured'
_exptl_crystal_description needle
_exptl_crystal_F_000 820
_exptl_crystal_size_max 0.123
_exptl_crystal_size_mid 0.025
_exptl_crystal_size_min 0.021
_refine_diff_density_max 0.817
_refine_diff_density_min -0.364
_refine_diff_density_rms 0.073
_refine_ls_extinction_method none
_refine_ls_goodness_of_fit_ref 1.037
_refine_ls_hydrogen_treatment constr
_refine_ls_matrix_type full
_refine_ls_number_parameters 517
_refine_ls_number_reflns 8071
_refine_ls_number_restraints 0
_refine_ls_restrained_S_all 1.037
_refine_ls_R_factor_all 0.1143
_refine_ls_R_factor_gt 0.0729
_refine_ls_shift/su_max 0.001
_refine_ls_shift/su_mean 0
_refine_ls_structure_factor_coef Fsqd
_refine_ls_weighting_details 'w=1/[\s^2^(Fo^2^)+(0.0763P)^2^] where P=(Fo^2^+2Fc^2^)/3'
_refine_ls_weighting_scheme calc
_refine_ls_wR_factor_gt 0.1791
_refine_ls_wR_factor_ref 0.2101
_reflns_number_gt 5094
_reflns_number_total 8071
_reflns_threshold_expression 'I > 2\s(I)'
_cod_data_source_file ol6b02332_si_002.cif
_cod_data_source_block a20160196_ag271
_cod_database_code 1555744

loop_
_space_group_symop_operation_xyz
'x, y, z'
'-x, -y, -z'

loop_
_atom_site_label
_atom_site_type_symbol
_atom_site_fract_x
_atom_site_fract_y
_atom_site_fract_z
_atom_site_U_iso_or_equiv
_atom_site_adp_type
_atom_site_occupancy
_atom_site_calc_flag
Si1 Si 0.72335(13) 0.22302(5) 0.84206(5) 0.0298(2) Uani 1 d
Si2 Si 1.06815(13) 0.30073(5) 0.18000(5) 0.0305(2) Uani 1 d
N1 N 0.8850(3) 0.10369(15) 0.43058(15) 0.0239(5) Uani 1 d
N2 N 0.7942(4) 0.07918(15) 0.59209(15) 0.0244(5) Uani 1 d
C1 C 0.8067(4) 0.03659(17) 0.46586(18) 0.0223(6) Uani 1 d
C2 C 0.7680(4) -0.02587(18) 0.41884(19) 0.0248(6) Uani 1 d
C3 C 0.8149(5) -0.01601(19) 0.3405(2) 0.0289(7) Uani 1 d
H3 H 0.8769 0.0312 0.3169 0.035 Uiso 1 calc
C4 C 0.7720(5) -0.0748(2) 0.2956(2) 0.0348(8) Uani 1 d
H4 H 0.8058 -0.0679 0.2419 0.042 Uiso 1 calc
C5 C 0.6797(5) -0.1434(2) 0.3300(2) 0.0341(8) Uani 1 d
H5 H 0.6485 -0.1824 0.299 0.041 Uiso 1 calc
C6 C 0.6320(5) -0.15615(19) 0.4091(2) 0.0307(7) Uani 1 d
C7 C 0.5398(5) -0.2274(2) 0.4461(2) 0.0344(8) Uani 1 d
H7 H 0.5105 -0.2677 0.416 0.041 Uiso 1 calc
C8 C 0.4940(5) -0.2385(2) 0.5221(2) 0.0358(8) Uani 1 d
H8 H 0.4339 -0.2866 0.5447 0.043 Uiso 1 calc
C9 C 0.5339(4) -0.17916(19) 0.5702(2) 0.0298(7) Uani 1 d
C10 C 0.4824(5) -0.1890(2) 0.6493(2) 0.0349(8) Uani 1 d
H10 H 0.419 -0.236 0.6721 0.042 Uiso 1 calc
C11 C 0.5232(5) -0.1308(2) 0.6945(2) 0.0352(8) Uani 1 d
H11 H 0.4874 -0.1381 0.7479 0.042 Uiso 1 calc
C12 C 0.6163(5) -0.0619(2) 0.6615(2) 0.0313(7) Uani 1 d
H12 H 0.6456 -0.023 0.693 0.038 Uiso 1 calc
C13 C 0.6666(4) -0.04944(18) 0.5837(2) 0.0260(7) Uani 1 d
C14 C 0.7597(4) 0.02448(17) 0.54778(18) 0.0226(6) Uani 1 d
C15 C 0.6754(4) -0.09631(18) 0.4548(2) 0.0243(6) Uani 1 d
C16 C 0.6272(4) -0.10859(18) 0.5364(2) 0.0253(6) Uani 1 d
C17 C 0.8776(4) 0.14879(17) 0.55680(18) 0.0230(6) Uani 1 d
C18 C 0.9166(4) 0.20865(18) 0.60218(18) 0.0243(6) Uani 1 d
C19 C 1.0071(4) 0.28032(17) 0.56638(19) 0.0240(6) Uani 1 d
C20 C 1.0435(4) 0.29495(18) 0.48404(19) 0.0239(6) Uani 1 d
C21 C 0.9970(4) 0.23530(18) 0.43854(18) 0.0235(6) Uani 1 d
C22 C 0.9208(4) 0.16178(17) 0.47515(18) 0.0218(6) Uani 1 d
C23 C 0.8599(4) 0.20021(19) 0.6816(2) 0.0289(7) Uani 1 d
C24 C 0.8103(5) 0.2010(2) 0.7477(2) 0.0317(7) Uani 1 d
C25 C 0.5397(5) 0.1523(2) 0.8778(2) 0.0382(8) Uani 1 d
H25 H 0.4344 0.1795 0.8516 0.046 Uiso 1 calc
C26 C 0.5639(6) 0.0660(2) 0.8545(3) 0.0498(10) Uani 1 d
H26A H 0.5787 0.0724 0.7976 0.075 Uiso 1 calc
H26B H 0.4627 0.0335 0.8716 0.075 Uiso 1 calc
H26C H 0.6659 0.0368 0.8792 0.075 Uiso 1 calc
C27 C 0.5036(6) 0.1442(3) 0.9663(3) 0.0530(11) Uani 1 d
H27A H 0.6039 0.1175 0.9945 0.079 Uiso 1 calc
H27B H 0.4037 0.11 0.9814 0.079 Uiso 1 calc
H27C H 0.4803 0.1997 0.9796 0.079 Uiso 1 calc
C28 C 0.6477(5) 0.3363(2) 0.8209(2) 0.0365(8) Uani 1 d
H28 H 0.7521 0.3696 0.8062 0.044 Uiso 1 calc
C29 C 0.5279(7) 0.3569(3) 0.7523(3) 0.0531(11) Uani 1 d
H29A H 0.5816 0.3371 0.7067 0.08 Uiso 1 calc
H29B H 0.5058 0.4175 0.7398 0.08 Uiso 1 calc
H29C H 0.4192 0.3294 0.7662 0.08 Uiso 1 calc
C30 C 0.5621(7) 0.3669(3) 0.8922(3) 0.0546(12) Uani 1 d
H30A H 0.452 0.3404 0.9048 0.082 Uiso 1 calc
H30B H 0.5426 0.4277 0.8804 0.082 Uiso 1 calc
H30C H 0.6371 0.3522 0.9369 0.082 Uiso 1 calc
C31 C 0.9037(5) 0.2080(2) 0.9126(2) 0.0390(8) Uani 1 d
H31 H 0.8558 0.2214 0.9633 0.047 Uiso 1 calc
C32 C 0.9783(7) 0.1181(3) 0.9290(3) 0.0553(11) Uani 1 d
H32A H 0.8891 0.0807 0.9531 0.083 Uiso 1 calc
H32B H 1.074 0.1145 0.9645 0.083 Uiso 1 calc
H32C H 1.0197 0.1016 0.8798 0.083 Uiso 1 calc
C33 C 1.0479(6) 0.2681(3) 0.8850(3) 0.0575(12) Uani 1 d
H33A H 1.0948 0.258 0.8343 0.086 Uiso 1 calc
H33B H 1.1391 0.2588 0.9232 0.086 Uiso 1 calc
H33C H 1.0018 0.3258 0.8798 0.086 Uiso 1 calc
C34 C 1.0227(4) 0.25128(17) 0.3556(2) 0.0264(7) Uani 1 d
C35 C 1.0401(5) 0.26883(19) 0.2857(2) 0.0302(7) Uani 1 d
C36 C 1.0217(6) 0.2096(2) 0.1314(2) 0.0401(9) Uani 1 d
H36 H 1.034 0.2285 0.0737 0.048 Uiso 1 calc
C37 C 1.1478(7) 0.1350(3) 0.1542(3) 0.0592(13) Uani 1 d
H37A H 1.2636 0.1504 0.1349 0.089 Uiso 1 calc
H37B H 1.1133 0.088 0.1311 0.089 Uiso 1 calc
H37C H 1.1473 0.119 0.2112 0.089 Uiso 1 calc
C38 C 0.8374(7) 0.1824(3) 0.1498(3) 0.0559(11) Uani 1 d
H38A H 0.82 0.1663 0.2064 0.084 Uiso 1 calc
H38B H 0.8173 0.1347 0.1245 0.084 Uiso 1 calc
H38C H 0.7569 0.2288 0.1302 0.084 Uiso 1 calc
C39 C 0.9014(6) 0.3873(2) 0.1500(2) 0.0442(9) Uani 1 d
H39 H 0.7908 0.3668 0.1755 0.053 Uiso 1 calc
C40 C 0.8703(7) 0.4057(3) 0.0624(3) 0.0588(12) Uani 1 d
H40A H 0.9765 0.4242 0.0341 0.088 Uiso 1 calc
H40B H 0.78 0.4498 0.0513 0.088 Uiso 1 calc
H40C H 0.8346 0.355 0.0456 0.088 Uiso 1 calc
C41 C 0.9325(10) 0.4671(3) 0.1798(4) 0.083(2) Uani 1 d
H41A H 0.9647 0.4535 0.2346 0.125 Uiso 1 calc
H41B H 0.8275 0.5029 0.1754 0.125 Uiso 1 calc
H41C H 1.0255 0.4964 0.1486 0.125 Uiso 1 calc
C42 C 1.2990(5) 0.3309(2) 0.1615(2) 0.0397(8) Uani 1 d
H42 H 1.3704 0.2776 0.1719 0.048 Uiso 1 calc
C43 C 1.3375(7) 0.3697(4) 0.0762(3) 0.0687(15) Uani 1 d
H43A H 1.2915 0.3351 0.0418 0.103 Uiso 1 calc
H43B H 1.462 0.3729 0.0671 0.103 Uiso 1 calc
H43C H 1.2836 0.426 0.065 0.103 Uiso 1 calc
C44 C 1.3616(6) 0.3860(3) 0.2163(3) 0.0515(10) Uani 1 d
H44A H 1.2938 0.4389 0.2091 0.077 Uiso 1 calc
H44B H 1.483 0.3971 0.2043 0.077 Uiso 1 calc
H44C H 1.3483 0.3574 0.2705 0.077 Uiso 1 calc
C45 C 1.1453(4) 0.40963(19) 0.5760(2) 0.0281(7) Uani 1 d
C46 C 1.2012(5) 0.4681(2) 0.6211(2) 0.0357(8) Uani 1 d
H46 H 1.1837 0.4578 0.6763 0.043 Uiso 1 calc
C47 C 1.2795(5) 0.5384(2) 0.5856(3) 0.0396(9) Uani 1 d
H47 H 1.3159 0.5769 0.6161 0.048 Uiso 1 calc
C48 C 1.3070(5) 0.5546(2) 0.5038(2) 0.0385(8) Uani 1 d
H48 H 1.3604 0.6042 0.4799 0.046 Uiso 1 calc
C49 C 1.2586(5) 0.5005(2) 0.4589(2) 0.0333(8) Uani 1 d
H49 H 1.2792 0.5123 0.404 0.04 Uiso 1 calc
C50 C 1.1759(4) 0.42499(18) 0.4937(2) 0.0272(7) Uani 1 d
C51 C 1.0609(5) 0.33835(19) 0.61136(19) 0.0283(7) Uani 1 d
H51 H 1.0392 0.3287 0.6662 0.034 Uiso 1 calc
C52 C 1.1260(4) 0.36824(18) 0.44972(19) 0.0259(6) Uani 1 d
H52 H 1.1478 0.3788 0.3949 0.031 Uiso 1 calc

loop_
_atom_site_aniso_label
_atom_site_aniso_U_11
_atom_site_aniso_U_22
_atom_site_aniso_U_33
_atom_site_aniso_U_23
_atom_site_aniso_U_13
_atom_site_aniso_U_12
Si1 0.0385(5) 0.0306(4) 0.0220(4) -0.0091(3) 0.0015(4) -0.0035(4)
Si2 0.0415(5) 0.0299(4) 0.0199(4) -0.0042(3) 0.0008(4) -0.0031(4)
N1 0.0274(13) 0.0204(11) 0.0246(13) -0.0063(10) -0.0019(11) 0.0003(10)
N2 0.0295(14) 0.0206(11) 0.0236(13) -0.0060(10) -0.0011(11) 0.0004(10)
C1 0.0259(16) 0.0182(13) 0.0239(15) -0.0066(11) -0.0059(12) 0.0030(11)
C2 0.0277(16) 0.0190(13) 0.0283(16) -0.0060(12) -0.0073(13) 0.0041(12)
C3 0.0353(18) 0.0216(13) 0.0316(17) -0.0092(13) -0.0046(14) 0.0001(12)
C4 0.047(2) 0.0308(16) 0.0289(17) -0.0126(14) -0.0044(15) 0.0027(15)
C5 0.040(2) 0.0274(15) 0.0386(19) -0.0154(14) -0.0130(15) 0.0035(14)
C6 0.0322(17) 0.0211(14) 0.0400(19) -0.0088(14) -0.0102(15) 0.0047(13)
C7 0.0345(18) 0.0248(14) 0.047(2) -0.0138(15) -0.0119(16) -0.0009(13)
C8 0.0329(18) 0.0218(14) 0.053(2) -0.0065(15) -0.0093(16) -0.0052(13)
C9 0.0264(16) 0.0222(14) 0.0406(19) -0.0041(14) -0.0070(14) 0.0023(12)
C10 0.0351(19) 0.0256(15) 0.042(2) 0.0019(14) -0.0049(16) -0.0046(13)
C11 0.0386(19) 0.0320(16) 0.0335(18) -0.0020(14) 0.0028(15) -0.0039(14)
C12 0.0359(18) 0.0263(14) 0.0320(17) -0.0055(13) -0.0021(14) -0.0008(13)
C13 0.0256(16) 0.0215(13) 0.0311(17) -0.0050(13) -0.0054(13) 0.0027(12)
C14 0.0224(15) 0.0187(13) 0.0266(15) -0.0041(12) -0.0035(12) 0.0027(11)
C15 0.0210(15) 0.0194(13) 0.0340(17) -0.0080(12) -0.0081(13) 0.0020(11)
C16 0.0245(15) 0.0189(13) 0.0334(17) -0.0058(12) -0.0090(13) 0.0022(12)
C17 0.0242(15) 0.0190(13) 0.0262(15) -0.0049(12) -0.0046(12) 0.0017(11)
C18 0.0298(16) 0.0216(13) 0.0225(15) -0.0064(12) -0.0027(12) 0.0001(12)
C19 0.0290(16) 0.0178(12) 0.0269(15) -0.0075(12) -0.0066(13) 0.0006(12)
C20 0.0254(15) 0.0211(13) 0.0262(16) -0.0067(12) -0.0040(12) -0.0004(11)
C21 0.0287(16) 0.0195(13) 0.0233(15) -0.0068(12) -0.0015(12) -0.0004(12)
C22 0.0246(15) 0.0178(13) 0.0244(15) -0.0073(12) -0.0049(12) 0.0006(11)
C23 0.0331(17) 0.0225(14) 0.0321(18) -0.0066(13) -0.0031(14) -0.0042(12)
C24 0.0411(19) 0.0298(15) 0.0261(17) -0.0099(13) 0.0000(14) -0.0034(14)
C25 0.042(2) 0.0386(18) 0.0330(19) -0.0031(15) 0.0011(16) -0.0092(15)
C26 0.061(3) 0.0359(18) 0.054(3) -0.0098(18) -0.008(2) -0.0113(18)
C27 0.056(3) 0.061(2) 0.038(2) 0.000(2) 0.014(2) -0.011(2)
C28 0.046(2) 0.0342(17) 0.0319(18) -0.0129(15) -0.0018(16) -0.0034(15)
C29 0.075(3) 0.0390(19) 0.046(2) -0.0093(18) -0.015(2) 0.012(2)
C30 0.077(3) 0.046(2) 0.045(2) -0.0216(19) 0.002(2) 0.007(2)
C31 0.041(2) 0.049(2) 0.0285(17) -0.0122(16) -0.0023(15) -0.0004(17)
C32 0.056(3) 0.059(3) 0.049(2) -0.006(2) -0.015(2) 0.010(2)
C33 0.043(2) 0.075(3) 0.057(3) -0.012(2) -0.009(2) -0.018(2)
C34 0.0327(17) 0.0170(12) 0.0309(18) -0.0074(12) -0.0004(13) -0.0029(12)
C35 0.0404(19) 0.0262(14) 0.0248(17) -0.0057(13) -0.0003(14) -0.0056(13)
C36 0.054(2) 0.0423(18) 0.0252(17) -0.0076(15) -0.0040(16) -0.0084(17)
C37 0.075(3) 0.045(2) 0.063(3) -0.026(2) -0.016(3) 0.005(2)
C38 0.060(3) 0.055(2) 0.055(3) -0.011(2) -0.007(2) -0.019(2)
C39 0.053(2) 0.0404(19) 0.037(2) -0.0022(16) -0.0012(18) 0.0045(17)
C40 0.075(3) 0.046(2) 0.051(3) 0.007(2) -0.025(2) -0.002(2)
C41 0.108(5) 0.059(3) 0.088(4) -0.034(3) -0.032(4) 0.041(3)
C42 0.041(2) 0.0417(18) 0.037(2) -0.0082(16) 0.0036(16) -0.0047(16)
C43 0.068(3) 0.098(4) 0.040(2) -0.010(3) 0.021(2) -0.031(3)
C44 0.048(2) 0.054(2) 0.056(3) -0.016(2) 0.005(2) -0.0177(19)
C45 0.0299(17) 0.0207(13) 0.0356(18) -0.0093(13) -0.0077(14) 0.0011(12)
C46 0.047(2) 0.0278(15) 0.0363(19) -0.0132(14) -0.0094(16) -0.0013(15)
C47 0.048(2) 0.0238(15) 0.050(2) -0.0137(15) -0.0105(18) -0.0041(15)
C48 0.044(2) 0.0233(15) 0.050(2) -0.0083(15) -0.0036(17) -0.0101(14)
C49 0.0335(19) 0.0262(15) 0.0415(19) -0.0087(14) -0.0038(15) -0.0038(13)
C50 0.0278(16) 0.0181(13) 0.0366(17) -0.0068(13) -0.0058(13) 0.0009(12)
C51 0.0358(18) 0.0265(14) 0.0245(16) -0.0092(13) -0.0041(13) 0.0005(13)
C52 0.0299(16) 0.0215(13) 0.0265(15) -0.0042(12) -0.0037(13) -0.0005(12)

loop_
_atom_type_symbol
_atom_type_description
_atom_type_scat_dispersion_real
_atom_type_scat_dispersion_imag
_atom_type_scat_source
C C 0.0181 0.0091 'International Tables Vol C Tables 4.2.6.8 and 6.1.1.4'
H H 0 0 'International Tables Vol C Tables 4.2.6.8 and 6.1.1.4'
N N 0.0311 0.018 'International Tables Vol C Tables 4.2.6.8 and 6.1.1.4'
Si Si 0.2541 0.3302 'International Tables Vol C Tables 4.2.6.8 and 6.1.1.4'

loop_
_geom_angle_atom_site_label_1
_geom_angle_atom_site_label_2
_geom_angle_atom_site_label_3
_geom_angle
C24 Si1 C25 109.99(17)
C24 Si1 C28 104.51(16)
C24 Si1 C31 108.02(17)
C28 Si1 C25 111.64(18)
C31 Si1 C25 112.05(18)
C31 Si1 C28 110.29(17)
C35 Si2 C36 108.63(16)
C35 Si2 C39 106.33(17)
C35 Si2 C42 106.36(17)
C36 Si2 C42 111.18(18)
C39 Si2 C36 108.59(19)
C39 Si2 C42 115.45(19)
C1 N1 C22 117.3(3)
C14 N2 C17 117.1(3)
N1 C1 C2 117.8(3)
N1 C1 C14 121.8(3)
C14 C1 C2 120.4(3)
C3 C2 C1 121.2(3)
C3 C2 C15 120.2(3)
C15 C2 C1 118.6(3)
C2 C3 H3 119.7
C2 C3 C4 120.7(3)
C4 C3 H3 119.7
C3 C4 H4 120.2
C5 C4 C3 119.6(3)
C5 C4 H4 120.2
C4 C5 H5 119.3
C4 C5 C6 121.5(3)
C6 C5 H5 119.3
C5 C6 C7 122.4(3)
C5 C6 C15 118.9(3)
C15 C6 C7 118.7(3)
C6 C7 H7 119.2
C8 C7 C6 121.6(3)
C8 C7 H7 119.2
C7 C8 H8 119.3
C7 C8 C9 121.5(3)
C9 C8 H8 119.3
C10 C9 C8 121.9(3)
C10 C9 C16 119.3(3)
C16 C9 C8 118.8(3)
C9 C10 H10 119.6
C11 C10 C9 120.7(3)
C11 C10 H10 119.6
C10 C11 H11 120
C10 C11 C12 120.1(3)
C12 C11 H11 120
C11 C12 H12 119.6
C13 C12 C11 120.9(3)
C13 C12 H12 119.6
C12 C13 C14 121.3(3)
C12 C13 C16 120.0(3)
C16 C13 C14 118.7(3)
N2 C14 C1 122.0(3)
N2 C14 C13 118.1(3)
C1 C14 C13 119.8(3)
C2 C15 C6 119.1(3)
C2 C15 C16 121.3(3)
C6 C15 C16 119.6(3)
C9 C16 C13 119.1(3)
C9 C16 C15 119.8(3)
C13 C16 C15 121.2(3)
N2 C17 C18 118.8(3)
N2 C17 C22 120.9(3)
C18 C17 C22 120.3(3)
C17 C18 C19 119.2(3)
C17 C18 C23 120.7(3)
C23 C18 C19 120.1(3)
C18 C19 C20 120.2(3)
C51 C19 C18 120.8(3)
C51 C19 C20 118.9(3)
C21 C20 C19 119.6(3)
C52 C20 C19 119.0(3)
C52 C20 C21 121.4(3)
C20 C21 C34 120.4(3)
C22 C21 C20 119.7(3)
C22 C21 C34 119.9(3)
N1 C22 C17 120.8(3)
N1 C22 C21 118.5(3)
C21 C22 C17 120.6(3)
C24 C23 C18 173.9(3)
C23 C24 Si1 169.3(3)
Si1 C25 H25 106.7
C26 C25 Si1 113.0(3)
C26 C25 H25 106.7
C26 C25 C27 110.7(3)
C27 C25 Si1 112.6(3)
C27 C25 H25 106.7
C25 C26 H26A 109.5
C25 C26 H26B 109.5
C25 C26 H26C 109.5
H26A C26 H26B 109.5
H26A C26 H26C 109.5
H26B C26 H26C 109.5
C25 C27 H27A 109.5
C25 C27 H27B 109.5
C25 C27 H27C 109.5
H27A C27 H27B 109.5
H27A C27 H27C 109.5
H27B C27 H27C 109.5
Si1 C28 H28 106.9
C29 C28 Si1 113.5(3)
C29 C28 H28 106.9
C29 C28 C30 109.2(4)
C30 C28 Si1 113.1(3)
C30 C28 H28 106.9
C28 C29 H29A 109.5
C28 C29 H29B 109.5
C28 C29 H29C 109.5
H29A C29 H29B 109.5
H29A C29 H29C 109.5
H29B C29 H29C 109.5
C28 C30 H30A 109.5
C28 C30 H30B 109.5
C28 C30 H30C 109.5
H30A C30 H30B 109.5
H30A C30 H30C 109.5
H30B C30 H30C 109.5
Si1 C31 H31 107.4
C32 C31 Si1 113.1(3)
C32 C31 H31 107.4
C32 C31 C33 109.7(4)
C33 C31 Si1 111.7(3)
C33 C31 H31 107.4
C31 C32 H32A 109.5
C31 C32 H32B 109.5
C31 C32 H32C 109.5
H32A C32 H32B 109.5
H32A C32 H32C 109.5
H32B C32 H32C 109.5
C31 C33 H33A 109.5
C31 C33 H33B 109.5
C31 C33 H33C 109.5
H33A C33 H33B 109.5
H33A C33 H33C 109.5
H33B C33 H33C 109.5
C35 C34 C21 176.5(3)
C34 C35 Si2 177.2(3)
Si2 C36 H36 107.7
C37 C36 Si2 112.4(3)
C37 C36 H36 107.7
C38 C36 Si2 111.2(3)
C38 C36 H36 107.7
C38 C36 C37 109.8(4)
C36 C37 H37A 109.5
C36 C37 H37B 109.5
C36 C37 H37C 109.5
H37A C37 H37B 109.5
H37A C37 H37C 109.5
H37B C37 H37C 109.5
C36 C38 H38A 109.5
C36 C38 H38B 109.5
C36 C38 H38C 109.5
H38A C38 H38B 109.5
H38A C38 H38C 109.5
H38B C38 H38C 109.5
Si2 C39 H39 105.9
C40 C39 Si2 113.9(3)
C40 C39 H39 105.9
C41 C39 Si2 113.9(3)
C41 C39 H39 105.9
C41 C39 C40 110.6(4)
C39 C40 H40A 109.5
C39 C40 H40B 109.5
C39 C40 H40C 109.5
H40A C40 H40B 109.5
H40A C40 H40C 109.5
H40B C40 H40C 109.5
C39 C41 H41A 109.5
C39 C41 H41B 109.5
C39 C41 H41C 109.5
H41A C41 H41B 109.5
H41A C41 H41C 109.5
H41B C41 H41C 109.5
Si2 C42 H42 106.2
C43 C42 Si2 112.8(3)
C43 C42 H42 106.2
C44 C42 Si2 114.5(3)
C44 C42 H42 106.2
C44 C42 C43 110.5(4)
C42 C43 H43A 109.5
C42 C43 H43B 109.5
C42 C43 H43C 109.5
H43A C43 H43B 109.5
H43A C43 H43C 109.5
H43B C43 H43C 109.5
C42 C44 H44A 109.5
C42 C44 H44B 109.5
C42 C44 H44C 109.5
H44A C44 H44B 109.5
H44A C44 H44C 109.5
H44B C44 H44C 109.5
C50 C45 C46 119.1(3)
C51 C45 C46 121.1(3)
C51 C45 C50 119.8(3)
C45 C46 H46 119.8
C47 C46 C45 120.4(4)
C47 C46 H46 119.8
C46 C47 H47 119.7
C46 C47 C48 120.5(3)
C48 C47 H47 119.7
C47 C48 H48 119.5
C49 C48 C47 121.1(3)
C49 C48 H48 119.5
C48 C49 H49 119.7
C48 C49 C50 120.6(4)
C50 C49 H49 119.7
C45 C50 C49 118.3(3)
C52 C50 C45 119.7(3)
C52 C50 C49 122.0(3)
C19 C51 H51 119.6
C45 C51 C19 120.8(3)
C45 C51 H51 119.6
C20 C52 H52 119.1
C50 C52 C20 121.7(3)
C50 C52 H52 119.1

loop_
_geom_bond_atom_site_label_1
_geom_bond_atom_site_label_2
_geom_bond_distance
Si1 C24 1.840(3)
Si1 C25 1.899(4)
Si1 C28 1.886(4)
Si1 C31 1.881(4)
Si2 C35 1.829(3)
Si2 C36 1.889(4)
Si2 C39 1.888(4)
Si2 C42 1.891(4)
N1 C1 1.320(4)
N1 C22 1.370(4)
N2 C14 1.321(4)
N2 C17 1.371(4)
C1 C2 1.463(4)
C1 C14 1.440(4)
C2 C3 1.382(5)
C2 C15 1.422(5)
C3 H3 0.95
C3 C4 1.398(5)
C4 H4 0.95
C4 C5 1.391(6)
C5 H5 0.95
C5 C6 1.394(5)
C6 C7 1.436(5)
C6 C15 1.423(5)
C7 H7 0.95
C7 C8 1.339(6)
C8 H8 0.95
C8 C9 1.438(5)
C9 C10 1.403(5)
C9 C16 1.417(5)
C10 H10 0.95
C10 C11 1.389(5)
C11 H11 0.95
C11 C12 1.392(5)
C12 H12 0.95
C12 C13 1.377(5)
C13 C14 1.467(4)
C13 C16 1.425(5)
C15 C16 1.436(5)
C17 C18 1.410(4)
C17 C22 1.429(4)
C18 C19 1.428(4)
C18 C23 1.420(5)
C19 C20 1.431(4)
C19 C51 1.417(4)
C20 C21 1.425(4)
C20 C52 1.411(4)
C21 C22 1.401(4)
C21 C34 1.429(5)
C23 C24 1.202(5)
C25 H25 1
C25 C26 1.533(5)
C25 C27 1.539(5)
C26 H26A 0.98
C26 H26B 0.98
C26 H26C 0.98
C27 H27A 0.98
C27 H27B 0.98
C27 H27C 0.98
C28 H28 1
C28 C29 1.525(6)
C28 C30 1.537(5)
C29 H29A 0.98
C29 H29B 0.98
C29 H29C 0.98
C30 H30A 0.98
C30 H30B 0.98
C30 H30C 0.98
C31 H31 1
C31 C32 1.531(6)
C31 C33 1.534(6)
C32 H32A 0.98
C32 H32B 0.98
C32 H32C 0.98
C33 H33A 0.98
C33 H33B 0.98
C33 H33C 0.98
C34 C35 1.204(5)
C36 H36 1
C36 C37 1.531(6)
C36 C38 1.531(6)
C37 H37A 0.98
C37 H37B 0.98
C37 H37C 0.98
C38 H38A 0.98
C38 H38B 0.98
C38 H38C 0.98
C39 H39 1
C39 C40 1.527(6)
C39 C41 1.515(7)
C40 H40A 0.98
C40 H40B 0.98
C40 H40C 0.98
C41 H41A 0.98
C41 H41B 0.98
C41 H41C 0.98
C42 H42 1
C42 C43 1.533(6)
C42 C44 1.527(6)
C43 H43A 0.98
C43 H43B 0.98
C43 H43C 0.98
C44 H44A 0.98
C44 H44B 0.98
C44 H44C 0.98
C45 C46 1.430(5)
C45 C50 1.423(5)
C45 C51 1.397(5)
C46 H46 0.95
C46 C47 1.363(6)
C47 H47 0.95
C47 C48 1.412(6)
C48 H48 0.95
C48 C49 1.351(5)
C49 H49 0.95
C49 C50 1.442(5)
C50 C52 1.379(5)
C51 H51 0.95
C52 H52 0.95

loop_
_geom_torsion_atom_site_label_1
_geom_torsion_atom_site_label_2
_geom_torsion_atom_site_label_3
_geom_torsion_atom_site_label_4
_geom_torsion
N1 C1 C2 C3 1.4(5)
N1 C1 C2 C15 -176.6(3)
N1 C1 C14 N2 -0.9(5)
N1 C1 C14 C13 177.5(3)
N2 C17 C18 C19 178.5(3)
N2 C17 C18 C23 -4.5(5)
N2 C17 C22 N1 -2.1(4)
N2 C17 C22 C21 176.3(3)
C1 N1 C22 C17 1.1(4)
C1 N1 C22 C21 -177.2(3)
C1 C2 C3 C4 -177.9(3)
C1 C2 C15 C6 178.0(3)
C1 C2 C15 C16 -2.8(4)
C2 C1 C14 N2 179.3(3)
C2 C1 C14 C13 -2.3(4)
C2 C3 C4 C5 0.7(5)
C2 C15 C16 C9 179.5(3)
C2 C15 C16 C13 1.6(5)
C3 C2 C15 C6 -0.1(5)
C3 C2 C15 C16 179.1(3)
C3 C4 C5 C6 -1.5(5)
C4 C5 C6 C7 -178.7(3)
C4 C5 C6 C15 1.6(5)
C5 C6 C7 C8 -179.6(3)
C5 C6 C15 C2 -0.8(5)
C5 C6 C15 C16 -180.0(3)
C6 C7 C8 C9 0.5(6)
C6 C15 C16 C9 -1.3(4)
C6 C15 C16 C13 -179.2(3)
C7 C6 C15 C2 179.5(3)
C7 C6 C15 C16 0.3(5)
C7 C8 C9 C10 178.2(3)
C7 C8 C9 C16 -1.5(5)
C8 C9 C10 C11 179.8(3)
C8 C9 C16 C13 179.8(3)
C8 C9 C16 C15 1.9(5)
C9 C10 C11 C12 -0.1(6)
C10 C9 C16 C13 0.1(5)
C10 C9 C16 C15 -177.8(3)
C10 C11 C12 C13 1.2(5)
C11 C12 C13 C14 177.9(3)
C11 C12 C13 C16 -1.6(5)
C12 C13 C14 N2 -0.1(5)
C12 C13 C14 C1 -178.5(3)
C12 C13 C16 C9 1.0(5)
C12 C13 C16 C15 178.9(3)
C14 N2 C17 C18 180.0(3)
C14 N2 C17 C22 1.4(4)
C14 C1 C2 C3 -178.8(3)
C14 C1 C2 C15 3.2(4)
C14 C13 C16 C9 -178.6(3)
C14 C13 C16 C15 -0.7(4)
C15 C2 C3 C4 0.1(5)
C15 C6 C7 C8 0.1(5)
C16 C9 C10 C11 -0.5(5)
C16 C13 C14 N2 179.5(3)
C16 C13 C14 C1 1.0(4)
C17 N2 C14 C1 0.0(4)
C17 N2 C14 C13 -178.4(3)
C17 C18 C19 C20 5.7(5)
C17 C18 C19 C51 -174.8(3)
C18 C17 C22 N1 179.4(3)
C18 C17 C22 C21 -2.2(5)
C18 C19 C20 C21 -3.3(5)
C18 C19 C20 C52 177.1(3)
C18 C19 C51 C45 -178.2(3)
C19 C20 C21 C22 -1.9(5)
C19 C20 C21 C34 176.1(3)
C19 C20 C52 C50 1.5(5)
C20 C19 C51 C45 1.2(5)
C20 C21 C22 N1 -176.9(3)
C20 C21 C22 C17 4.7(5)
C21 C20 C52 C50 -178.1(3)
C22 N1 C1 C2 -179.9(3)
C22 N1 C1 C14 0.3(4)
C22 C17 C18 C19 -3.0(5)
C22 C17 C18 C23 174.0(3)
C23 C18 C19 C20 -171.3(3)
C23 C18 C19 C51 8.1(5)
C24 Si1 C25 C26 33.3(3)
C24 Si1 C25 C27 159.6(3)
C24 Si1 C28 C29 52.4(4)
C24 Si1 C28 C30 177.5(3)
C24 Si1 C31 C32 -63.1(3)
C24 Si1 C31 C33 61.2(3)
C25 Si1 C24 C23 120.7(18)
C25 Si1 C28 C29 -66.5(4)
C25 Si1 C28 C30 58.6(4)
C25 Si1 C31 C32 58.2(3)
C25 Si1 C31 C33 -177.5(3)
C28 Si1 C24 C23 0.8(18)
C28 Si1 C25 C26 148.8(3)
C28 Si1 C25 C27 -84.8(3)
C28 Si1 C31 C32 -176.8(3)
C28 Si1 C31 C33 -52.4(3)
C31 Si1 C24 C23 -116.7(18)
C31 Si1 C25 C26 -86.9(3)
C31 Si1 C25 C27 39.4(3)
C31 Si1 C28 C29 168.3(3)
C31 Si1 C28 C30 -66.6(4)
C34 C21 C22 N1 5.0(5)
C34 C21 C22 C17 -173.4(3)
C35 Si2 C36 C37 -63.1(4)
C35 Si2 C36 C38 60.4(3)
C35 Si2 C39 C40 -163.8(3)
C35 Si2 C39 C41 68.0(4)
C35 Si2 C42 C43 -172.8(3)
C35 Si2 C42 C44 -45.4(3)
C36 Si2 C39 C40 -47.1(4)
C36 Si2 C39 C41 -175.3(4)
C36 Si2 C42 C43 69.1(4)
C36 Si2 C42 C44 -163.5(3)
C39 Si2 C36 C37 -178.4(3)
C39 Si2 C36 C38 -54.8(3)
C39 Si2 C42 C43 -55.1(4)
C39 Si2 C42 C44 72.3(4)
C42 Si2 C36 C37 53.6(4)
C42 Si2 C36 C38 177.1(3)
C42 Si2 C39 C40 78.5(4)
C42 Si2 C39 C41 -49.7(5)
C45 C46 C47 C48 -0.2(6)
C45 C50 C52 C20 0.5(5)
C46 C45 C50 C49 -1.6(5)
C46 C45 C50 C52 178.6(3)
C46 C45 C51 C19 -179.4(3)
C46 C47 C48 C49 -0.8(6)
C47 C48 C49 C50 0.5(6)
C48 C49 C50 C45 0.7(5)
C48 C49 C50 C52 -179.5(3)
C49 C50 C52 C20 -179.3(3)
C50 C45 C46 C47 1.4(5)
C50 C45 C51 C19 0.8(5)
C51 C19 C20 C21 177.3(3)
C51 C19 C20 C52 -2.3(5)
C51 C45 C46 C47 -178.3(3)
C51 C45 C50 C49 178.1(3)
C51 C45 C50 C52 -1.7(5)
C52 C20 C21 C22 177.7(3)
C52 C20 C21 C34 -4.3(5)
